data_7009036
loop_
_publ_author_name
'Even, Tina'
'Genge, Anthony R. J.'
'Hill, Angela M.'
'Holmes, Nicholas J.'
'Levason, William'
'Webster, Michael'

_publ_section_title
;
 Synthesis, properties and structures of complexes of platinum metal
 halides and Group 11 metals with two distibinomethane ligands,
 R2SbCH2SbR2 (R&#x2005;=&#x2005;Me or Ph)
;
_journal_issue 5
_journal_name_full 'Journal of the Chemical Society, Dalton Transactions'
_journal_page_first 655
_journal_paper_doi 10.1039/a908296d
_journal_year 2000
_chemical_formula_sum 'C75 H66 I2 Ru Sb6'
_chemical_formula_weight 2052.65
_chemical_name_systematic
;
 Diiodotris(bisdiphenylstibinomethane)ruthenium(II)
;
_space_group_IT_number 14
_symmetry_cell_setting monoclinic
_symmetry_Int_Tables_number 14
_symmetry_space_group_name_Hall '-P 2ybc'
_symmetry_space_group_name_H-M 'P 1 21/c 1'
_atom_sites_solution_hydrogens geom
_atom_sites_solution_primary direct
_atom_sites_solution_secondary difmap
_audit_creation_method SHELXL-97
_cell_angle_alpha 90.00
_cell_angle_beta 93.3400(9)
_cell_angle_gamma 90.00
_cell_formula_units_Z 4
_cell_length_a 23.8997(5)
_cell_length_b 11.22890(10)
_cell_length_c 25.5004(5)
_cell_measurement_temperature 293(2)
_cell_volume 6831.9(2)
_computing_structure_refinement 'SHELXL-97 (Sheldrick, 1997)'
_diffrn_ambient_temperature 293(2)
_diffrn_measured_fraction_theta_full 0.950
_diffrn_measured_fraction_theta_max 0.950
_diffrn_measurement_device_type 'area detector. Nonius CCD'
_diffrn_measurement_method '\f and \w scans'
_diffrn_radiation_monochromator graphite
_diffrn_radiation_source 'rotating anode'
_diffrn_radiation_type MoK\a
_diffrn_radiation_wavelength 0.71073
_diffrn_reflns_av_R_equivalents 0.1348
_diffrn_reflns_av_sigmaI/netI 0.1384
_diffrn_reflns_limit_h_max 30
_diffrn_reflns_limit_h_min -31
_diffrn_reflns_limit_k_max 14
_diffrn_reflns_limit_k_min -14
_diffrn_reflns_limit_l_max 33
_diffrn_reflns_limit_l_min -33
_diffrn_reflns_number 75316
_diffrn_reflns_theta_full 27.49
_diffrn_reflns_theta_max 27.49
_diffrn_reflns_theta_min 1.60
_exptl_absorpt_coefficient_mu 3.497
_exptl_absorpt_correction_T_max 0.961
_exptl_absorpt_correction_T_min 0.899
_exptl_absorpt_correction_type multi-scan
_exptl_crystal_density_diffrn 1.996
_exptl_crystal_density_method 'not measured'
_exptl_crystal_F_000 3888
_exptl_crystal_size_max 0.2
_exptl_crystal_size_mid 0.04
_exptl_crystal_size_min 0.01
_refine_diff_density_max 1.208
_refine_diff_density_min -1.616
_refine_diff_density_rms 0.333
_refine_ls_extinction_method none
_refine_ls_goodness_of_fit_ref 0.967
_refine_ls_hydrogen_treatment mixed
_refine_ls_matrix_type full
_refine_ls_number_parameters 758
_refine_ls_number_reflns 15670
_refine_ls_number_restraints 0
_refine_ls_restrained_S_all 0.967
_refine_ls_R_factor_all 0.1208
_refine_ls_R_factor_gt 0.0474
_refine_ls_shift/su_max 0.104
_refine_ls_shift/su_mean 0.005
_refine_ls_structure_factor_coef Fsqd
_refine_ls_weighting_details 'w=1/[\s^2^(Fo^2^)+(0.0494P)^2^+0.0000P] where P=(Fo^2^+2Fc^2^)/3'
_refine_ls_weighting_scheme calc
_refine_ls_wR_factor_gt 0.0869
_refine_ls_wR_factor_ref 0.1209
_reflns_number_gt 8915
_reflns_number_total 15670
_reflns_threshold_expression >2sigma(I)
_cod_data_source_file a908296d.txt
_cod_data_source_block 99lev002
_cod_depositor_comments
;
The following automatic conversions were performed:

'_refine_ls_weighting_scheme' value 'calc
w=1/[\s^2^(Fo^2^)+(0.0494P)^2^+0.0000P] where P=(Fo^2^+2Fc^2^)/3' was
changed to 'calc'. New tag '_refine_ls_weighting_details' was
created. The value of the new tag was set to
'w=1/[\s^2^(Fo^2^)+(0.0494P)^2^+0.0000P] where P=(Fo^2^+2Fc^2^)/3'.

Automatic conversion script
Id: cif_fix_values 3143 2015-03-26 13:38:13Z robertas 
;
_cod_original_sg_symbol_H-M P21/c
_cod_database_code 7009036

loop_
_symmetry_equiv_pos_as_xyz
'x, y, z'
'-x, y+1/2, -z+1/2'
'-x, -y, -z'
'x, -y-1/2, z-1/2'

loop_
_atom_site_label
_atom_site_type_symbol
_atom_site_fract_x
_atom_site_fract_y
_atom_site_fract_z
_atom_site_U_iso_or_equiv
_atom_site_adp_type
_atom_site_occupancy
_atom_site_calc_flag
_atom_site_refinement_flags
_atom_site_disorder_assembly
_atom_site_disorder_group
I1 I 0.26623(3) 0.19092(5) 0.19278(2) 0.02579(15) Uani 1 d . . .
I2 I 0.12354(3) -0.17416(5) 0.23163(2) 0.02551(15) Uani 1 d . . .
Sb1 Sb 0.14763(3) 0.13973(5) 0.28498(2) 0.02012(14) Uani 1 d . . .
Sb2 Sb 0.11501(3) 0.13681(5) 0.16341(2) 0.01997(14) Uani 1 d . . .
Sb3 Sb 0.26879(3) -0.06695(5) 0.28238(2) 0.02058(14) Uani 1 d . . .
Sb4 Sb 0.40066(3) 0.10470(5) 0.27660(2) 0.02754(16) Uani 1 d . . .
Sb5 Sb 0.21824(3) -0.10344(5) 0.13123(2) 0.02024(14) Uani 1 d . . .
Sb6 Sb 0.35606(3) 0.00557(5) 0.08652(2) 0.02949(16) Uani 1 d . . .
Ru1 Ru 0.19353(3) 0.01187(5) 0.21419(2) 0.01751(16) Uani 1 d . . .
C1 C 0.1086(4) 0.2605(7) 0.2283(3) 0.025(2) Uani 1 d . . .
H1A H 0.1300 0.3329 0.2241 0.037(3) Uiso 1 calc R . .
H1B H 0.0701 0.2794 0.2354 0.037(3) Uiso 1 calc R . .
C2 C 0.3264(4) 0.0608(7) 0.3169(3) 0.029(2) Uani 1 d . . .
H2A H 0.3384 0.0321 0.3516 0.037(3) Uiso 1 calc R . .
H2B H 0.3058 0.1341 0.3216 0.037(3) Uiso 1 calc R . .
C3 C 0.2671(4) -0.0168(7) 0.0747(3) 0.025(2) Uani 1 d . . .
H3A H 0.2513 0.0621 0.0692 0.037(3) Uiso 1 calc R . .
H3B H 0.2606 -0.0597 0.0419 0.037(3) Uiso 1 calc R . .
C11 C 0.1866(4) 0.2515(7) 0.3445(3) 0.020(2) Uani 1 d . . .
C12 C 0.1747(4) 0.2359(7) 0.3962(3) 0.032(2) Uani 1 d . . .
H12 H 0.1494 0.1775 0.4052 0.037(3) Uiso 1 calc R . .
C13 C 0.2002(5) 0.3068(9) 0.4345(4) 0.045(3) Uani 1 d . . .
H13 H 0.1920 0.2960 0.4694 0.037(3) Uiso 1 calc R . .
C14 C 0.2373(5) 0.3923(8) 0.4220(4) 0.047(3) Uani 1 d . . .
H14 H 0.2552 0.4378 0.4484 0.037(3) Uiso 1 calc R . .
C15 C 0.2487(4) 0.4123(8) 0.3701(4) 0.040(3) Uani 1 d . . .
H15 H 0.2730 0.4728 0.3612 0.037(3) Uiso 1 calc R . .
C16 C 0.2234(4) 0.3410(7) 0.3320(4) 0.032(2) Uani 1 d . . .
H16 H 0.2311 0.3530 0.2970 0.037(3) Uiso 1 calc R . .
C21 C 0.0794(4) 0.0741(7) 0.3263(3) 0.023(2) Uani 1 d . . .
C22 C 0.0262(5) 0.1224(8) 0.3175(4) 0.038(3) Uani 1 d . . .
H22 H 0.0203 0.1849 0.2939 0.037(3) Uiso 1 calc R . .
C23 C -0.0182(5) 0.0773(9) 0.3440(4) 0.052(3) Uani 1 d . . .
H23 H -0.0540 0.1080 0.3375 0.037(3) Uiso 1 calc R . .
C24 C -0.0093(4) -0.0124(8) 0.3798(4) 0.038(3) Uani 1 d . . .
H24 H -0.0389 -0.0408 0.3982 0.037(3) Uiso 1 calc R . .
C25 C 0.0434(4) -0.0609(8) 0.3886(3) 0.033(2) Uani 1 d . . .
H25 H 0.0496 -0.1213 0.4132 0.037(3) Uiso 1 calc R . .
C26 C 0.0866(4) -0.0192(7) 0.3608(3) 0.029(2) Uani 1 d . . .
H26 H 0.1216 -0.0550 0.3654 0.037(3) Uiso 1 calc R . .
C31 C 0.0306(4) 0.0781(7) 0.1524(3) 0.023(2) Uani 1 d . . .
C32 C 0.0187(4) -0.0356(7) 0.1327(3) 0.027(2) Uani 1 d . . .
H32 H 0.0476 -0.0846 0.1226 0.037(3) Uiso 1 calc R . .
C33 C -0.0369(4) -0.0754(8) 0.1283(3) 0.030(2) Uani 1 d . . .
H33 H -0.0446 -0.1505 0.1143 0.037(3) Uiso 1 calc R . .
C34 C -0.0799(4) -0.0070(8) 0.1439(4) 0.035(2) Uani 1 d . . .
H34 H -0.1165 -0.0357 0.1422 0.037(3) Uiso 1 calc R . .
C35 C -0.0677(4) 0.1063(8) 0.1622(4) 0.040(3) Uani 1 d . . .
H35 H -0.0968 0.1555 0.1717 0.037(3) Uiso 1 calc R . .
C36 C -0.0139(4) 0.1476(8) 0.1667(4) 0.034(2) Uani 1 d . . .
H36 H -0.0070 0.2240 0.1797 0.037(3) Uiso 1 calc R . .
C41 C 0.1200(4) 0.2564(7) 0.0977(3) 0.021(2) Uani 1 d . . .
C42 C 0.1565(4) 0.3515(7) 0.0998(3) 0.025(2) Uani 1 d . . .
H42 H 0.1810 0.3623 0.1291 0.037(3) Uiso 1 calc R . .
C43 C 0.1565(4) 0.4310(7) 0.0583(4) 0.031(2) Uani 1 d . . .
H43 H 0.1810 0.4954 0.0601 0.037(3) Uiso 1 calc R . .
C44 C 0.1213(4) 0.4163(7) 0.0152(3) 0.030(2) Uani 1 d . . .
H44 H 0.1214 0.4710 -0.0122 0.037(3) Uiso 1 calc R . .
C45 C 0.0852(4) 0.3202(7) 0.0118(3) 0.032(2) Uani 1 d . . .
H45 H 0.0614 0.3099 -0.0180 0.037(3) Uiso 1 calc R . .
C46 C 0.0845(4) 0.2390(7) 0.0528(3) 0.024(2) Uani 1 d . . .
H46 H 0.0606 0.1736 0.0505 0.037(3) Uiso 1 calc R . .
C51 C 0.2399(4) -0.1360(7) 0.3546(3) 0.027(2) Uani 1 d . . .
C52 C 0.2431(4) -0.0668(7) 0.3996(3) 0.026(2) Uani 1 d . . .
H52 H 0.2587 0.0090 0.3987 0.037(3) Uiso 1 calc R . .
C53 C 0.2237(4) -0.1089(8) 0.4455(3) 0.031(2) Uani 1 d . . .
H53 H 0.2266 -0.0615 0.4754 0.037(3) Uiso 1 calc R . .
C54 C 0.2005(4) -0.2179(9) 0.4481(4) 0.039(3) Uani 1 d . . .
H54 H 0.1874 -0.2448 0.4796 0.037(3) Uiso 1 calc R . .
C55 C 0.1960(4) -0.2903(8) 0.4038(4) 0.030(2) Uani 1 d . . .
H55 H 0.1806 -0.3662 0.4056 0.037(3) Uiso 1 calc R . .
C56 C 0.2146(4) -0.2481(8) 0.3574(3) 0.028(2) Uani 1 d . . .
H56 H 0.2104 -0.2948 0.3274 0.037(3) Uiso 1 calc R . .
C61 C 0.3263(4) -0.2013(7) 0.2613(3) 0.025(2) Uani 1 d . . .
C62 C 0.3360(4) -0.3080(8) 0.2885(3) 0.031(2) Uani 1 d . . .
H62 H 0.3178 -0.3221 0.3192 0.037(3) Uiso 1 calc R . .
C63 C 0.3722(4) -0.3928(8) 0.2706(4) 0.038(3) Uani 1 d . . .
H63 H 0.3787 -0.4632 0.2892 0.037(3) Uiso 1 calc R . .
C64 C 0.3984(4) -0.3723(8) 0.2251(4) 0.038(3) Uani 1 d . . .
H64 H 0.4222 -0.4297 0.2125 0.037(3) Uiso 1 calc R . .
C65 C 0.3899(4) -0.2676(8) 0.1978(4) 0.034(2) Uani 1 d . . .
H65 H 0.4084 -0.2538 0.1673 0.037(3) Uiso 1 calc R . .
C66 C 0.3539(4) -0.1836(8) 0.2157(3) 0.026(2) Uani 1 d . . .
H66 H 0.3480 -0.1134 0.1968 0.037(3) Uiso 1 calc R . .
C71 C 0.4185(4) 0.2728(8) 0.3169(3) 0.033(2) Uani 1 d . . .
C72 C 0.3882(5) 0.3202(8) 0.3568(4) 0.040(3) Uani 1 d . . .
H72 H 0.3553 0.2834 0.3658 0.037(3) Uiso 1 calc R . .
C73 C 0.4067(5) 0.4218(9) 0.3830(4) 0.050(3) Uani 1 d . . .
H73 H 0.3859 0.4527 0.4096 0.037(3) Uiso 1 calc R . .
C74 C 0.4552(5) 0.4777(9) 0.3707(4) 0.049(3) Uani 1 d . . .
H74 H 0.4679 0.5445 0.3894 0.037(3) Uiso 1 calc R . .
C75 C 0.4846(4) 0.4334(8) 0.3302(4) 0.045(3) Uani 1 d . . .
H75 H 0.5169 0.4720 0.3206 0.037(3) Uiso 1 calc R . .
C76 C 0.4664(4) 0.3316(8) 0.3036(4) 0.042(3) Uani 1 d . . .
H76 H 0.4867 0.3025 0.2763 0.037(3) Uiso 1 calc R . .
C81 C 0.4578(4) 0.0054(7) 0.3284(3) 0.030(2) Uani 1 d . . .
C82 C 0.4908(4) 0.0563(9) 0.3704(4) 0.036(2) Uani 1 d . . .
H82 H 0.4856 0.1360 0.3788 0.037(3) Uiso 1 calc R . .
C83 C 0.5303(5) -0.0093(10) 0.3994(4) 0.049(3) Uani 1 d . . .
H83 H 0.5502 0.0253 0.4279 0.037(3) Uiso 1 calc R . .
C84 C 0.5402(5) -0.1255(10) 0.3862(4) 0.048(3) Uani 1 d . . .
H84 H 0.5683 -0.1681 0.4047 0.037(3) Uiso 1 calc R . .
C85 C 0.5085(5) -0.1809(8) 0.3450(4) 0.043(3) Uani 1 d . . .
H85 H 0.5145 -0.2603 0.3366 0.037(3) Uiso 1 calc R . .
C86 C 0.4675(4) -0.1136(8) 0.3171(4) 0.036(2) Uani 1 d . . .
H86 H 0.4460 -0.1497 0.2900 0.037(3) Uiso 1 calc R . .
C91 C 0.1492(4) -0.1378(7) 0.0753(3) 0.023(2) Uani 1 d . . .
C92 C 0.1198(4) -0.2452(8) 0.0742(4) 0.033(2) Uani 1 d . . .
H92 H 0.1291 -0.3037 0.0991 0.037(3) Uiso 1 calc R . .
C93 C 0.0770(4) -0.2651(9) 0.0364(4) 0.039(3) Uani 1 d . . .
H93 H 0.0579 -0.3373 0.0357 0.037(3) Uiso 1 calc R . .
C94 C 0.0626(4) -0.1798(9) 0.0002(4) 0.042(3) Uani 1 d . . .
H94 H 0.0339 -0.1942 -0.0252 0.037(3) Uiso 1 calc R . .
C95 C 0.0903(4) -0.0723(8) 0.0011(4) 0.035(2) Uani 1 d . . .
H95 H 0.0802 -0.0131 -0.0232 0.037(3) Uiso 1 calc R . .
C96 C 0.1326(4) -0.0544(8) 0.0382(4) 0.032(2) Uani 1 d . . .
H96 H 0.1514 0.0181 0.0384 0.037(3) Uiso 1 calc R . .
C101 C 0.2528(4) -0.2774(7) 0.1301(3) 0.022(2) Uani 1 d . . .
C102 C 0.2857(4) -0.3106(8) 0.0896(4) 0.031(2) Uani 1 d . . .
H102 H 0.2904 -0.2578 0.0621 0.037(3) Uiso 1 calc R . .
C103 C 0.3118(4) -0.4212(7) 0.0892(4) 0.033(2) Uani 1 d . . .
H103 H 0.3346 -0.4420 0.0624 0.037(3) Uiso 1 calc R . .
C104 C 0.3028(4) -0.4994(7) 0.1298(4) 0.037(3) Uani 1 d . . .
H104 H 0.3190 -0.5747 0.1293 0.037(3) Uiso 1 calc R . .
C105 C 0.2706(4) -0.4696(7) 0.1709(4) 0.034(2) Uani 1 d . . .
H105 H 0.2660 -0.5233 0.1981 0.037(3) Uiso 1 calc R . .
C106 C 0.2449(4) -0.3583(7) 0.1713(3) 0.025(2) Uani 1 d . . .
H106 H 0.2227 -0.3375 0.1986 0.037(3) Uiso 1 calc R . .
C111 C 0.3575(5) 0.1634(8) 0.0374(4) 0.035(2) Uani 1 d . . .
C112 C 0.3155(5) 0.2460(8) 0.0367(4) 0.042(3) Uani 1 d . . .
H112 H 0.2851 0.2350 0.0573 0.037(3) Uiso 1 calc R . .
C113 C 0.3182(6) 0.3467(9) 0.0049(5) 0.059(3) Uani 1 d . . .
H113 H 0.2882 0.3995 0.0032 0.037(3) Uiso 1 calc R . .
C114 C 0.3623(7) 0.3698(10) -0.0230(4) 0.060(4) Uani 1 d . . .
H114 H 0.3645 0.4402 -0.0419 0.037(3) Uiso 1 calc R . .
C115 C 0.4035(6) 0.2881(12) -0.0229(4) 0.068(4) Uani 1 d . . .
H115 H 0.4339 0.3012 -0.0434 0.037(3) Uiso 1 calc R . .
C116 C 0.4018(5) 0.1838(10) 0.0071(4) 0.053(3) Uani 1 d . . .
H116 H 0.4307 0.1286 0.0064 0.037(3) Uiso 1 calc R . .
C121 C 0.3793(4) -0.1173(7) 0.0253(4) 0.032(2) Uani 1 d . . .
C122 C 0.4289(5) -0.1796(9) 0.0314(4) 0.052(3) Uani 1 d . . .
H122 H 0.4531 -0.1661 0.0606 0.037(3) Uiso 1 calc R . .
C123 C 0.4426(5) -0.2621(11) -0.0060(5) 0.070(4) Uani 1 d . . .
H123 H 0.4757 -0.3051 -0.0010 0.037(3) Uiso 1 calc R . .
C124 C 0.4092(5) -0.2817(9) -0.0494(4) 0.047(3) Uani 1 d . . .
H124 H 0.4200 -0.3362 -0.0743 0.037(3) Uiso 1 calc R . .
C125 C 0.3600(5) -0.2229(8) -0.0571(4) 0.041(3) Uani 1 d . . .
H125 H 0.3363 -0.2382 -0.0865 0.037(3) Uiso 1 calc R . .
C126 C 0.3458(5) -0.1388(9) -0.0201(4) 0.044(3) Uani 1 d . . .
H126 H 0.3128 -0.0956 -0.0259 0.037(3) Uiso 1 calc R . .

loop_
_atom_site_aniso_label
_atom_site_aniso_U_11
_atom_site_aniso_U_22
_atom_site_aniso_U_33
_atom_site_aniso_U_23
_atom_site_aniso_U_13
_atom_site_aniso_U_12
I1 0.0272(4) 0.0223(3) 0.0278(3) 0.0051(2) 0.0012(3) -0.0047(2)
I2 0.0290(4) 0.0230(3) 0.0247(3) 0.0017(2) 0.0036(3) -0.0056(2)
Sb1 0.0225(4) 0.0206(3) 0.0174(3) -0.0008(2) 0.0024(3) 0.0000(2)
Sb2 0.0213(4) 0.0203(3) 0.0182(3) 0.0024(2) 0.0003(3) 0.0001(2)
Sb3 0.0210(4) 0.0236(3) 0.0171(3) 0.0033(2) 0.0007(3) 0.0015(2)
Sb4 0.0244(4) 0.0325(3) 0.0260(4) 0.0024(3) 0.0037(3) -0.0003(3)
Sb5 0.0237(4) 0.0204(3) 0.0169(3) 0.0003(2) 0.0032(3) 0.0006(2)
Sb6 0.0300(4) 0.0345(3) 0.0241(4) 0.0014(3) 0.0025(3) -0.0024(3)
Ru1 0.0200(4) 0.0178(3) 0.0148(4) 0.0011(3) 0.0017(3) -0.0004(3)
C1 0.031(6) 0.020(4) 0.022(5) 0.001(4) -0.001(4) 0.003(4)
C2 0.025(6) 0.031(5) 0.029(5) 0.000(4) 0.000(4) -0.005(4)
C3 0.026(6) 0.029(5) 0.020(5) 0.007(4) -0.001(4) 0.001(4)
C11 0.027(6) 0.020(4) 0.015(5) -0.006(3) 0.001(4) 0.004(4)
C12 0.040(7) 0.023(5) 0.031(6) -0.004(4) -0.005(5) -0.012(4)
C13 0.056(8) 0.048(6) 0.028(6) 0.002(5) -0.005(5) -0.009(6)
C14 0.058(9) 0.039(6) 0.043(7) -0.016(5) -0.018(6) -0.005(5)
C15 0.038(7) 0.031(5) 0.052(7) -0.008(5) 0.006(6) -0.015(5)
C16 0.034(6) 0.027(5) 0.036(6) -0.005(4) 0.013(5) -0.006(4)
C21 0.024(6) 0.018(4) 0.025(5) -0.003(4) 0.002(4) 0.001(4)
C22 0.053(8) 0.030(5) 0.030(6) 0.017(4) 0.008(5) 0.009(5)
C23 0.035(7) 0.063(7) 0.059(8) 0.013(6) 0.021(6) 0.011(6)
C24 0.027(6) 0.042(6) 0.047(7) 0.002(5) 0.021(5) -0.005(5)
C25 0.043(7) 0.032(5) 0.027(6) 0.008(4) 0.015(5) -0.005(5)
C26 0.037(7) 0.027(5) 0.023(5) -0.007(4) 0.003(5) 0.011(4)
C31 0.022(6) 0.025(5) 0.020(5) 0.004(4) 0.000(4) -0.005(4)
C32 0.028(6) 0.025(5) 0.027(5) 0.002(4) -0.005(4) 0.004(4)
C33 0.029(6) 0.028(5) 0.034(6) 0.001(4) -0.001(5) -0.002(4)
C34 0.020(6) 0.040(6) 0.047(6) -0.001(5) 0.001(5) -0.010(4)
C35 0.026(7) 0.039(6) 0.056(7) -0.014(5) 0.006(5) 0.002(5)
C36 0.037(7) 0.022(5) 0.043(6) -0.005(4) -0.004(5) 0.001(4)
C41 0.018(5) 0.019(4) 0.027(5) 0.000(4) 0.003(4) 0.002(4)
C42 0.023(6) 0.029(5) 0.024(5) 0.002(4) 0.001(4) -0.002(4)
C43 0.031(6) 0.025(5) 0.037(6) 0.007(4) 0.013(5) 0.001(4)
C44 0.042(7) 0.029(5) 0.021(5) 0.008(4) 0.008(5) 0.001(5)
C45 0.036(7) 0.036(5) 0.022(5) 0.004(4) -0.004(5) 0.003(5)
C46 0.019(5) 0.025(5) 0.027(5) -0.005(4) -0.003(4) 0.003(4)
C51 0.028(6) 0.030(5) 0.023(5) 0.005(4) 0.002(4) 0.001(4)
C52 0.027(6) 0.030(5) 0.020(5) 0.004(4) 0.000(4) -0.001(4)
C53 0.028(6) 0.039(5) 0.026(5) -0.002(4) 0.005(4) -0.005(4)
C54 0.027(6) 0.056(7) 0.033(6) 0.011(5) 0.007(5) 0.004(5)
C55 0.026(6) 0.032(5) 0.032(6) 0.009(4) 0.005(5) -0.003(4)
C56 0.023(6) 0.036(5) 0.025(5) -0.005(4) -0.006(4) 0.003(4)
C61 0.031(6) 0.021(4) 0.022(5) 0.000(4) -0.004(4) 0.002(4)
C62 0.030(6) 0.042(5) 0.021(5) 0.009(4) 0.006(4) 0.010(5)
C63 0.032(7) 0.040(6) 0.042(6) 0.003(5) 0.007(5) 0.013(5)
C64 0.023(6) 0.047(6) 0.043(7) -0.019(5) 0.000(5) 0.009(5)
C65 0.028(6) 0.048(6) 0.027(6) -0.012(5) 0.005(5) -0.007(5)
C66 0.019(6) 0.038(5) 0.020(5) -0.002(4) 0.000(4) -0.001(4)
C71 0.042(7) 0.033(5) 0.025(5) 0.009(4) -0.004(5) 0.005(5)
C72 0.045(7) 0.037(6) 0.039(6) -0.004(5) 0.013(5) -0.010(5)
C73 0.068(9) 0.039(6) 0.044(7) -0.004(5) 0.012(6) -0.004(6)
C74 0.067(9) 0.044(6) 0.035(7) 0.007(5) -0.009(6) 0.001(6)
C75 0.032(7) 0.033(6) 0.068(8) 0.018(5) -0.005(6) -0.004(5)
C76 0.027(7) 0.038(6) 0.062(8) 0.006(5) 0.010(6) 0.000(5)
C81 0.033(6) 0.033(5) 0.022(5) 0.000(4) 0.002(4) 0.002(4)
C82 0.034(7) 0.042(6) 0.032(6) -0.002(5) 0.007(5) -0.004(5)
C83 0.050(8) 0.063(8) 0.034(7) 0.003(5) -0.005(6) -0.007(6)
C84 0.041(8) 0.063(8) 0.040(7) 0.023(6) 0.000(6) 0.015(6)
C85 0.054(8) 0.033(6) 0.040(7) 0.002(5) -0.002(6) 0.006(5)
C86 0.028(6) 0.044(6) 0.036(6) 0.002(5) 0.001(5) -0.002(5)
C91 0.030(6) 0.022(4) 0.019(5) 0.001(4) 0.007(4) 0.005(4)
C92 0.034(7) 0.031(5) 0.035(6) -0.001(4) 0.009(5) 0.005(5)
C93 0.029(7) 0.039(6) 0.049(7) -0.021(5) -0.009(5) -0.004(5)
C94 0.030(7) 0.053(7) 0.039(6) -0.027(5) -0.018(5) 0.010(5)
C95 0.038(7) 0.042(6) 0.025(6) 0.000(4) 0.001(5) 0.019(5)
C96 0.033(6) 0.027(5) 0.037(6) 0.000(4) 0.006(5) 0.003(4)
C101 0.019(5) 0.024(4) 0.020(5) -0.005(4) -0.006(4) 0.004(4)
C102 0.028(6) 0.034(5) 0.031(6) -0.001(4) 0.006(5) 0.000(4)
C103 0.026(6) 0.033(5) 0.041(6) -0.011(4) 0.003(5) 0.008(4)
C104 0.047(7) 0.021(5) 0.044(7) -0.005(4) 0.004(5) 0.007(4)
C105 0.049(7) 0.018(5) 0.034(6) 0.006(4) -0.003(5) -0.001(4)
C106 0.034(6) 0.026(5) 0.016(5) -0.001(4) 0.002(4) 0.002(4)
C111 0.046(7) 0.029(5) 0.029(6) -0.007(4) 0.003(5) -0.013(5)
C112 0.052(8) 0.036(6) 0.036(6) 0.004(5) -0.002(5) -0.015(5)
C113 0.078(11) 0.040(7) 0.057(8) -0.002(6) -0.020(7) 0.004(6)
C114 0.095(12) 0.044(7) 0.040(7) 0.007(5) 0.008(7) -0.001(7)
C115 0.074(11) 0.096(10) 0.036(7) 0.005(7) 0.016(7) -0.043(9)
C116 0.049(8) 0.060(7) 0.049(7) 0.008(6) 0.010(6) -0.014(6)
C121 0.034(7) 0.029(5) 0.033(6) 0.006(4) 0.001(5) -0.003(4)
C122 0.035(8) 0.067(8) 0.052(8) -0.013(6) -0.016(6) 0.003(6)
C123 0.042(9) 0.076(9) 0.093(11) -0.022(8) 0.009(8) 0.022(7)
C124 0.057(9) 0.043(6) 0.045(7) -0.012(5) 0.030(7) 0.001(6)
C125 0.043(8) 0.043(6) 0.038(6) -0.008(5) 0.004(5) -0.007(5)
C126 0.035(7) 0.058(7) 0.038(7) 0.013(5) 0.002(5) 0.009(5)

loop_
_atom_type_symbol
_atom_type_description
_atom_type_scat_dispersion_real
_atom_type_scat_dispersion_imag
_atom_type_scat_source
C C 0.0033 0.0016 'International Tables Vol C Tables 4.2.6.8 and 6.1.1.4'
H H 0.0000 0.0000 'International Tables Vol C Tables 4.2.6.8 and 6.1.1.4'
Ru Ru -1.2594 0.8363 'International Tables Vol C Tables 4.2.6.8 and 6.1.1.4'
I I -0.4742 1.8119 'International Tables Vol C Tables 4.2.6.8 and 6.1.1.4'
Sb Sb -0.5866 1.5461 'International Tables Vol C Tables 4.2.6.8 and 6.1.1.4'

loop_
_geom_angle_atom_site_label_1
_geom_angle_atom_site_label_2
_geom_angle_atom_site_label_3
_geom_angle
_geom_angle_site_symmetry_1
_geom_angle_site_symmetry_3
_geom_angle_publ_flag
C21 Sb1 C11 99.6(3) . . ?
C21 Sb1 C1 103.7(3) . . ?
C11 Sb1 C1 105.1(3) . . ?
C21 Sb1 Ru1 121.3(2) . . ?
C11 Sb1 Ru1 129.3(2) . . ?
C1 Sb1 Ru1 93.8(2) . . ?
C21 Sb1 Sb2 109.3(2) . . ?
C11 Sb1 Sb2 140.9(2) . . ?
C1 Sb1 Sb2 43.5(2) . . ?
Ru1 Sb1 Sb2 53.23(2) . . ?
C31 Sb2 C41 100.7(3) . . ?
C31 Sb2 C1 101.0(3) . . ?
C41 Sb2 C1 101.7(3) . . ?
C31 Sb2 Ru1 123.1(2) . . ?
C41 Sb2 Ru1 130.3(2) . . ?
C1 Sb2 Ru1 92.6(2) . . ?
C31 Sb2 Sb1 108.2(2) . . ?
C41 Sb2 Sb1 137.4(2) . . ?
C1 Sb2 Sb1 43.0(2) . . ?
Ru1 Sb2 Sb1 52.51(2) . . ?
C61 Sb3 C2 99.8(3) . . ?
C61 Sb3 C51 101.8(3) . . ?
C2 Sb3 C51 96.9(3) . . ?
C61 Sb3 Ru1 120.4(2) . . ?
C2 Sb3 Ru1 116.9(2) . . ?
C51 Sb3 Ru1 117.0(2) . . ?
C81 Sb4 C2 95.7(3) . . ?
C81 Sb4 C71 93.4(3) . . ?
C2 Sb4 C71 96.8(3) . . ?
C101 Sb5 C3 100.4(3) . . ?
C101 Sb5 C91 96.3(3) . . ?
C3 Sb5 C91 93.6(3) . . ?
C101 Sb5 Ru1 125.5(2) . . ?
C3 Sb5 Ru1 119.0(2) . . ?
C91 Sb5 Ru1 115.5(2) . . ?
C3 Sb6 C111 93.6(4) . . ?
C3 Sb6 C121 96.7(4) . . ?
C111 Sb6 C121 95.2(3) . . ?
Sb5 Ru1 Sb3 101.33(3) . . ?
Sb5 Ru1 Sb1 166.80(4) . . ?
Sb3 Ru1 Sb1 91.56(3) . . ?
Sb5 Ru1 Sb2 93.15(3) . . ?
Sb3 Ru1 Sb2 164.81(3) . . ?
Sb1 Ru1 Sb2 74.26(2) . . ?
Sb5 Ru1 I2 85.47(2) . . ?
Sb3 Ru1 I2 92.15(3) . . ?
Sb1 Ru1 I2 91.27(3) . . ?
Sb2 Ru1 I2 93.56(3) . . ?
Sb5 Ru1 I1 91.54(3) . . ?
Sb3 Ru1 I1 87.75(3) . . ?
Sb1 Ru1 I1 91.80(3) . . ?
Sb2 Ru1 I1 87.30(2) . . ?
I2 Ru1 I1 176.93(3) . . ?
Sb1 C1 Sb2 93.5(3) . . ?
Sb3 C2 Sb4 118.9(4) . . ?
Sb5 C3 Sb6 122.2(4) . . ?
C12 C11 C16 118.9(8) . . ?
C12 C11 Sb1 120.0(6) . . ?
C16 C11 Sb1 121.1(6) . . ?
C11 C12 C13 119.9(9) . . ?
C14 C13 C12 120.7(10) . . ?
C13 C14 C15 120.5(9) . . ?
C16 C15 C14 118.6(9) . . ?
C15 C16 C11 121.3(9) . . ?
C26 C21 C22 118.6(8) . . ?
C26 C21 Sb1 120.8(7) . . ?
C22 C21 Sb1 120.5(6) . . ?
C23 C22 C21 119.9(9) . . ?
C24 C23 C22 120.0(10) . . ?
C23 C24 C25 120.3(9) . . ?
C26 C25 C24 119.3(9) . . ?
C25 C26 C21 121.6(9) . . ?
C36 C31 C32 117.9(8) . . ?
C36 C31 Sb2 121.8(6) . . ?
C32 C31 Sb2 120.2(6) . . ?
C31 C32 C33 119.6(8) . . ?
C34 C33 C32 121.7(8) . . ?
C33 C34 C35 118.1(9) . . ?
C36 C35 C34 121.4(9) . . ?
C35 C36 C31 121.3(8) . . ?
C42 C41 C46 119.5(8) . . ?
C42 C41 Sb2 121.1(6) . . ?
C46 C41 Sb2 119.4(6) . . ?
C41 C42 C43 119.9(9) . . ?
C44 C43 C42 120.9(9) . . ?
C43 C44 C45 120.1(8) . . ?
C44 C45 C46 120.0(9) . . ?
C45 C46 C41 119.4(8) . . ?
C52 C51 C56 117.6(8) . . ?
C52 C51 Sb3 120.2(6) . . ?
C56 C51 Sb3 122.1(6) . . ?
C53 C52 C51 120.7(8) . . ?
C54 C53 C52 121.1(9) . . ?
C53 C54 C55 120.3(9) . . ?
C56 C55 C54 118.9(8) . . ?
C55 C56 C51 121.3(8) . . ?
C66 C61 C62 117.9(8) . . ?
C66 C61 Sb3 117.2(6) . . ?
C62 C61 Sb3 124.9(6) . . ?
C63 C62 C61 120.9(8) . . ?
C64 C63 C62 119.4(9) . . ?
C63 C64 C65 120.8(9) . . ?
C66 C65 C64 119.7(9) . . ?
C65 C66 C61 121.3(8) . . ?
C76 C71 C72 118.2(9) . . ?
C76 C71 Sb4 116.2(7) . . ?
C72 C71 Sb4 125.5(7) . . ?
C73 C72 C71 120.3(10) . . ?
C74 C73 C72 121.2(10) . . ?
C73 C74 C75 118.9(10) . . ?
C74 C75 C76 120.4(10) . . ?
C71 C76 C75 121.0(10) . . ?
C86 C81 C82 117.0(9) . . ?
C86 C81 Sb4 118.6(7) . . ?
C82 C81 Sb4 124.1(6) . . ?
C83 C82 C81 121.7(9) . . ?
C84 C83 C82 120.0(10) . . ?
C83 C84 C85 120.8(10) . . ?
C86 C85 C84 118.2(9) . . ?
C81 C86 C85 122.3(9) . . ?
C96 C91 C92 116.8(9) . . ?
C96 C91 Sb5 120.9(7) . . ?
C92 C91 Sb5 122.2(6) . . ?
C93 C92 C91 120.3(9) . . ?
C94 C93 C92 120.5(9) . . ?
C93 C94 C95 120.2(9) . . ?
C96 C95 C94 118.6(9) . . ?
C95 C96 C91 123.5(9) . . ?
C102 C101 C106 119.3(7) . . ?
C102 C101 Sb5 119.7(6) . . ?
C106 C101 Sb5 121.0(6) . . ?
C101 C102 C103 121.3(8) . . ?
C104 C103 C102 118.3(8) . . ?
C105 C104 C103 122.2(8) . . ?
C104 C105 C106 119.3(8) . . ?
C105 C106 C101 119.7(8) . . ?
C116 C111 C112 118.1(9) . . ?
C116 C111 Sb6 120.2(8) . . ?
C112 C111 Sb6 121.7(7) . . ?
C111 C112 C113 119.9(11) . . ?
C114 C113 C112 122.2(12) . . ?
C113 C114 C115 118.0(11) . . ?
C114 C115 C116 121.6(12) . . ?
C111 C116 C115 119.9(12) . . ?
C122 C121 C126 117.2(9) . . ?
C122 C121 Sb6 119.5(8) . . ?
C126 C121 Sb6 123.2(7) . . ?
C121 C122 C123 119.9(11) . . ?
C124 C123 C122 121.6(11) . . ?
C123 C124 C125 120.6(10) . . ?
C124 C125 C126 118.6(10) . . ?
C121 C126 C125 122.0(10) . . ?

loop_
_geom_bond_atom_site_label_1
_geom_bond_atom_site_label_2
_geom_bond_distance
_geom_bond_site_symmetry_2
_geom_bond_publ_flag
I1 Ru1 2.7331(8) . ?
I2 Ru1 2.7287(8) . ?
Sb1 C21 2.123(8) . ?
Sb1 C11 2.141(8) . ?
Sb1 C1 2.155(8) . ?
Sb1 Ru1 2.5988(8) . ?
Sb1 Sb2 3.1526(8) . ?
Sb2 C31 2.126(9) . ?
Sb2 C41 2.156(8) . ?
Sb2 C1 2.173(8) . ?
Sb2 Ru1 2.6238(9) . ?
Sb3 C61 2.131(8) . ?
Sb3 C2 2.141(8) . ?
Sb3 C51 2.148(8) . ?
Sb3 Ru1 2.5841(9) . ?
Sb4 C81 2.154(9) . ?
Sb4 C2 2.160(8) . ?
Sb4 C71 2.179(9) . ?
Sb5 C101 2.122(8) . ?
Sb5 C3 2.142(8) . ?
Sb5 C91 2.153(9) . ?
Sb5 Ru1 2.5780(8) . ?
Sb6 C3 2.144(9) . ?
Sb6 C111 2.171(9) . ?
Sb6 C121 2.180(9) . ?
C11 C12 1.375(11) . ?
C11 C16 1.386(11) . ?
C12 C13 1.375(12) . ?
C13 C14 1.358(14) . ?
C14 C15 1.385(13) . ?
C15 C16 1.372(12) . ?
C21 C26 1.373(11) . ?
C21 C22 1.389(13) . ?
C22 C23 1.387(13) . ?
C23 C24 1.366(13) . ?
C24 C25 1.379(13) . ?
C25 C26 1.368(12) . ?
C31 C36 1.384(12) . ?
C31 C32 1.395(11) . ?
C32 C33 1.401(12) . ?
C33 C34 1.362(12) . ?
C34 C35 1.380(12) . ?
C35 C36 1.367(13) . ?
C41 C42 1.378(11) . ?
C41 C46 1.398(11) . ?
C42 C43 1.384(11) . ?
C43 C44 1.356(13) . ?
C44 C45 1.380(12) . ?
C45 C46 1.390(11) . ?
C51 C52 1.385(11) . ?
C51 C56 1.400(12) . ?
C52 C53 1.368(11) . ?
C53 C54 1.347(12) . ?
C54 C55 1.390(12) . ?
C55 C56 1.373(11) . ?
C61 C66 1.384(11) . ?
C61 C62 1.397(11) . ?
C62 C63 1.383(12) . ?
C63 C64 1.369(13) . ?
C64 C65 1.375(13) . ?
C65 C66 1.372(12) . ?
C71 C76 1.381(13) . ?
C71 C72 1.389(13) . ?
C72 C73 1.384(13) . ?
C73 C74 1.370(15) . ?
C74 C75 1.376(14) . ?
C75 C76 1.387(13) . ?
C81 C86 1.389(11) . ?
C81 C82 1.414(13) . ?
C82 C83 1.378(14) . ?
C83 C84 1.372(13) . ?
C84 C85 1.404(14) . ?
C85 C86 1.399(13) . ?
C91 C96 1.373(11) . ?
C91 C92 1.395(12) . ?
C92 C93 1.383(13) . ?
C93 C94 1.359(13) . ?
C94 C95 1.377(13) . ?
C95 C96 1.358(13) . ?
C101 C102 1.386(11) . ?
C101 C106 1.410(11) . ?
C102 C103 1.389(12) . ?
C103 C104 1.385(12) . ?
C104 C105 1.377(13) . ?
C105 C106 1.392(11) . ?
C111 C116 1.365(14) . ?
C111 C112 1.367(14) . ?
C112 C113 1.395(13) . ?
C113 C114 1.330(16) . ?
C114 C115 1.346(17) . ?
C115 C116 1.401(14) . ?
C121 C122 1.378(14) . ?
C121 C126 1.387(13) . ?
C122 C123 1.382(15) . ?
C123 C124 1.345(15) . ?
C124 C125 1.352(14) . ?
C125 C126 1.392(13) . ?
